data_7029232
loop_
_publ_author_name
'Ritch, Jamie S.'
'Julienne, Delphine'
'Rybchinski, Shayne R.'
'Brockman, Kathryne S.'
'Johnson, Kevin R. D.'
'Hayes, Paul G.'

_publ_section_title
;
 Secondary diphosphine and diphosphido ligands: synthesis,
 characterisation and group 1 coordination compounds.
;
_journal_issue 1
_journal_name_full 'Dalton transactions (Cambridge, England : 2003)'
_journal_page_first 267
_journal_page_last 276
_journal_paper_doi 10.1039/c3dt51844b
_journal_volume 43
_journal_year 2014
_chemical_formula_moiety 'C44 H84 Li4 N4 P4'
_chemical_formula_sum 'C44 H84 Li4 N4 P4'
_chemical_formula_weight 820.79
_chemical_name_systematic
; 
 ? 
;
_space_group_IT_number 14
_symmetry_cell_setting monoclinic
_symmetry_space_group_name_Hall '-P 2yn'
_symmetry_space_group_name_H-M 'P 1 21/n 1'
_atom_sites_solution_hydrogens geom
_atom_sites_solution_primary direct
_atom_sites_solution_secondary difmap
_audit_creation_method SHELXL-97
_cell_angle_alpha 90.00
_cell_angle_beta 113.0830(10)
_cell_angle_gamma 90.00
_cell_formula_units_Z 4
_cell_length_a 16.3704(3)
_cell_length_b 19.8946(4)
_cell_length_c 17.4380(3)
_cell_measurement_reflns_used 40844
_cell_measurement_temperature 173(2)
_cell_measurement_theta_max 25.03
_cell_measurement_theta_min 2.41
_cell_volume 5224.56(17)
_computing_cell_refinement 'Bruker SMART'
_computing_data_collection 'Bruker SMART'
_computing_data_reduction 'Bruker SAINT'
_computing_molecular_graphics 'Bruker SHELXTL'
_computing_publication_material 'Bruker SHELXTL'
_computing_structure_refinement 'SHELXL-97 (Sheldrick, 1997)'
_computing_structure_solution 'SHELXS-97 (Sheldrick, 1990)'
_diffrn_ambient_temperature 173(2)
_diffrn_measured_fraction_theta_full 0.997
_diffrn_measured_fraction_theta_max 0.997
_diffrn_measurement_device_type 'Bruker ApexII CCD area detector'
_diffrn_measurement_method 'phi and omega scans'
_diffrn_radiation_monochromator graphite
_diffrn_radiation_source 'fine-focus sealed tube'
_diffrn_radiation_type MoK\a
_diffrn_radiation_wavelength 0.71073
_diffrn_reflns_av_R_equivalents 0.0414
_diffrn_reflns_av_sigmaI/netI 0.0468
_diffrn_reflns_limit_h_max 19
_diffrn_reflns_limit_h_min -19
_diffrn_reflns_limit_k_max 23
_diffrn_reflns_limit_k_min -22
_diffrn_reflns_limit_l_max 20
_diffrn_reflns_limit_l_min -20
_diffrn_reflns_number 40844
_diffrn_reflns_theta_full 25.03
_diffrn_reflns_theta_max 25.03
_diffrn_reflns_theta_min 2.58
_exptl_absorpt_coefficient_mu 0.175
_exptl_absorpt_correction_T_max 0.7456
_exptl_absorpt_correction_T_min 0.6703
_exptl_absorpt_correction_type multi-scan
_exptl_absorpt_process_details 'Blessing, R. H. (1995) Acta Cryst. A51, 33-38'
_exptl_crystal_colour yellow
_exptl_crystal_density_diffrn 1.044
_exptl_crystal_density_method 'not measured'
_exptl_crystal_description prism
_exptl_crystal_F_000 1792
_exptl_crystal_size_max 0.60
_exptl_crystal_size_mid 0.20
_exptl_crystal_size_min 0.20
_refine_diff_density_max 0.363
_refine_diff_density_min -0.270
_refine_diff_density_rms 0.045
_refine_ls_extinction_method none
_refine_ls_goodness_of_fit_ref 1.020
_refine_ls_hydrogen_treatment constr
_refine_ls_matrix_type full
_refine_ls_number_parameters 525
_refine_ls_number_reflns 9222
_refine_ls_number_restraints 0
_refine_ls_restrained_S_all 1.020
_refine_ls_R_factor_all 0.0696
_refine_ls_R_factor_gt 0.0435
_refine_ls_shift/su_max 0.001
_refine_ls_shift/su_mean 0.000
_refine_ls_structure_factor_coef Fsqd
_refine_ls_weighting_details 'calc w=1/[\s^2^(Fo^2^)+(0.0524P)^2^+1.6801P] where P=(Fo^2^+2Fc^2^)/3'
_refine_ls_weighting_scheme calc
_refine_ls_wR_factor_gt 0.1010
_refine_ls_wR_factor_ref 0.1153
_reflns_number_gt 6650
_reflns_number_total 9222
_reflns_threshold_expression >2sigma(I)
_cod_data_source_file c3dt51844b.txt
_cod_data_source_block complex8
_cod_depositor_comments
;
The following automatic conversions were performed:

'_symmetry_cell_setting' value 'Monoclinic' changed to 'monoclinic'
according to
/usr/data/users/saulius/automatic-downloads/current/RSC/lib/dictionaries/cif_core.dic
dictionary named 'cif_core.dic' version 2.4.2 from 2011-04-26.

Automatic conversion script
Id: cif_fix_values 2281 2013-09-26 08:29:07Z andrius 
;
_cod_original_sg_symbol_H-M P2(1)/n
_cod_database_code 7029232

loop_
_symmetry_equiv_pos_as_xyz
'x, y, z'
'-x+1/2, y+1/2, -z+1/2'
'-x, -y, -z'
'x-1/2, -y-1/2, z-1/2'

loop_
_atom_site_label
_atom_site_type_symbol
_atom_site_fract_x
_atom_site_fract_y
_atom_site_fract_z
_atom_site_U_iso_or_equiv
_atom_site_adp_type
_atom_site_occupancy
_atom_site_symmetry_multiplicity
_atom_site_calc_flag
_atom_site_refinement_flags
C1 C -0.09842(13) 0.60270(11) 0.31688(13) 0.0314(5) Uani 1 1 d .
C2 C -0.03310(14) 0.55740(11) 0.36426(13) 0.0312(5) Uani 1 1 d .
H2A H -0.0531 0.5115 0.3724 0.037 Uiso 1 1 calc R
C3 C 0.05048(14) 0.57830(11) 0.42059(12) 0.0316(5) Uani 1 1 d .
C4 C 0.06843(15) 0.64648(12) 0.42697(14) 0.0389(6) Uani 1 1 d .
H4A H 0.1251 0.6620 0.4640 0.047 Uiso 1 1 calc R
C5 C 0.00530(16) 0.69225(12) 0.38043(15) 0.0439(6) Uani 1 1 d .
H5A H 0.0187 0.7389 0.3858 0.053 Uiso 1 1 calc R
C6 C -0.07755(15) 0.67062(12) 0.32579(14) 0.0403(6) Uani 1 1 d .
H6A H -0.1206 0.7027 0.2941 0.048 Uiso 1 1 calc R
C7 C -0.18637(13) 0.57647(11) 0.25561(13) 0.0335(5) Uani 1 1 d .
H7A H -0.2316 0.6124 0.2434 0.040 Uiso 1 1 calc R
H7B H -0.2055 0.5384 0.2811 0.040 Uiso 1 1 calc R
C8 C 0.11763(14) 0.52803(12) 0.47219(13) 0.0361(5) Uani 1 1 d .
H8A H 0.0877 0.4940 0.4935 0.043 Uiso 1 1 calc R
H8B H 0.1626 0.5511 0.5207 0.043 Uiso 1 1 calc R
P1 P -0.17997(4) 0.54747(3) 0.15420(4) 0.03158(15) Uani 1 1 d .
Li1 Li -0.2448(2) 0.42912(19) 0.1543(2) 0.0355(9) Uani 1 1 d .
C9 C -0.20740(16) 0.68673(11) 0.10751(15) 0.0427(6) Uani 1 1 d .
H9A H -0.2367 0.7190 0.0626 0.064 Uiso 1 1 calc R
H9B H -0.1430 0.6889 0.1235 0.064 Uiso 1 1 calc R
H9C H -0.2214 0.6978 0.1558 0.064 Uiso 1 1 calc R
C10 C -0.22235(18) 0.60116(13) -0.00103(15) 0.0497(7) Uani 1 1 d .
H10A H -0.2548 0.6335 -0.0448 0.075 Uiso 1 1 calc R
H10B H -0.2421 0.5555 -0.0205 0.075 Uiso 1 1 calc R
H10C H -0.1586 0.6051 0.0122 0.075 Uiso 1 1 calc R
C11 C -0.34087(15) 0.61429(12) 0.05431(15) 0.0440(6) Uani 1 1 d .
H11A H -0.3694 0.6500 0.0139 0.066 Uiso 1 1 calc R
H11B H -0.3529 0.6213 0.1045 0.066 Uiso 1 1 calc R
H11C H -0.3646 0.5706 0.0297 0.066 Uiso 1 1 calc R
C12 C -0.24034(14) 0.61593(11) 0.07736(13) 0.0354(5) Uani 1 1 d .
P2 P 0.17503(3) 0.48455(3) 0.41107(3) 0.02677(14) Uani 1 1 d .
Li2 Li 0.2538(2) 0.56766(18) 0.3441(2) 0.0342(8) Uani 1 1 d .
C13 C 0.17125(19) 0.36637(14) 0.50100(19) 0.0707(9) Uani 1 1 d .
H13A H 0.2047 0.3332 0.5432 0.106 Uiso 1 1 calc R
H13B H 0.1380 0.3434 0.4482 0.106 Uiso 1 1 calc R
H13C H 0.1298 0.3902 0.5194 0.106 Uiso 1 1 calc R
C14 C 0.2957(2) 0.38112(16) 0.45436(17) 0.0753(10) Uani 1 1 d .
H14A H 0.3262 0.3440 0.4914 0.113 Uiso 1 1 calc R
H14B H 0.3397 0.4129 0.4506 0.113 Uiso 1 1 calc R
H14C H 0.2600 0.3634 0.3988 0.113 Uiso 1 1 calc R
C15 C 0.29256(16) 0.44506(12) 0.57422(14) 0.0462(6) Uani 1 1 d .
H15A H 0.3268 0.4086 0.6105 0.069 Uiso 1 1 calc R
H15B H 0.2542 0.4659 0.5988 0.069 Uiso 1 1 calc R
H15C H 0.3333 0.4788 0.5684 0.069 Uiso 1 1 calc R
C16 C 0.23565(14) 0.41672(10) 0.48881(13) 0.0328(5) Uani 1 1 d .
C17 C 0.02052(13) 0.38042(10) 0.15065(12) 0.0293(5) Uani 1 1 d .
C18 C 0.02755(13) 0.44695(10) 0.12910(12) 0.0289(5) Uani 1 1 d .
H18A H -0.0251 0.4728 0.1045 0.035 Uiso 1 1 calc R
C19 C 0.10900(14) 0.47713(10) 0.14217(12) 0.0293(5) Uani 1 1 d .
C20 C 0.18521(14) 0.43835(11) 0.17903(14) 0.0356(5) Uani 1 1 d .
H20A H 0.2416 0.4576 0.1893 0.043 Uiso 1 1 calc R
C21 C 0.18005(15) 0.37266(12) 0.20081(15) 0.0411(6) Uani 1 1 d .
H21A H 0.2328 0.3469 0.2254 0.049 Uiso 1 1 calc R
C22 C 0.09901(15) 0.34359(11) 0.18734(14) 0.0368(5) Uani 1 1 d .
H22A H 0.0966 0.2982 0.2031 0.044 Uiso 1 1 calc R
C23 C 0.11411(15) 0.54882(11) 0.11889(13) 0.0348(5) Uani 1 1 d .
H23A H 0.0610 0.5602 0.0685 0.042 Uiso 1 1 calc R
H23B H 0.1673 0.5554 0.1059 0.042 Uiso 1 1 calc R
C24 C -0.06839(14) 0.35206(11) 0.13999(13) 0.0333(5) Uani 1 1 d .
H24A H -0.0686 0.3029 0.1308 0.040 Uiso 1 1 calc R
H24B H -0.1151 0.3724 0.0903 0.040 Uiso 1 1 calc R
P3 P 0.12041(3) 0.60568(3) 0.20734(3) 0.02788(14) Uani 1 1 d .
Li3 Li -0.0222(3) 0.5828(2) 0.2175(3) 0.0465(10) Uani 1 1 d .
C25 C 0.04602(18) 0.69551(13) 0.06956(15) 0.0539(7) Uani 1 1 d .
H25A H 0.0432 0.7416 0.0489 0.081 Uiso 1 1 calc R
H25B H -0.0118 0.6829 0.0696 0.081 Uiso 1 1 calc R
H25C H 0.0614 0.6648 0.0333 0.081 Uiso 1 1 calc R
C26 C 0.09392(17) 0.74271(12) 0.21177(16) 0.0511(7) Uani 1 1 d .
H26A H 0.0984 0.7881 0.1919 0.077 Uiso 1 1 calc R
H26B H 0.1355 0.7382 0.2700 0.077 Uiso 1 1 calc R
H26C H 0.0332 0.7349 0.2077 0.077 Uiso 1 1 calc R
C27 C 0.20705(16) 0.70893(12) 0.15617(17) 0.0494(7) Uani 1 1 d .
H27A H 0.2035 0.7532 0.1305 0.074 Uiso 1 1 calc R
H27B H 0.2229 0.6751 0.1235 0.074 Uiso 1 1 calc R
H27C H 0.2524 0.7098 0.2131 0.074 Uiso 1 1 calc R
C28 C 0.11680(14) 0.69113(11) 0.15836(14) 0.0362(5) Uani 1 1 d .
P4 P -0.09424(4) 0.36926(3) 0.23526(3) 0.03112(15) Uani 1 1 d .
Li4 Li 0.0544(3) 0.4242(2) 0.2979(2) 0.0432(10) Uani 1 1 d .
C29 C -0.16530(16) 0.23832(12) 0.23248(15) 0.0493(7) Uani 1 1 d .
H29A H -0.1591 0.1944 0.2596 0.074 Uiso 1 1 calc R
H29B H -0.1658 0.2325 0.1765 0.074 Uiso 1 1 calc R
H29C H -0.2210 0.2593 0.2283 0.074 Uiso 1 1 calc R
C30 C -0.09089(18) 0.29672(14) 0.36890(15) 0.0534(7) Uani 1 1 d .
H30A H -0.0909 0.2538 0.3966 0.080 Uiso 1 1 calc R
H30B H -0.1452 0.3216 0.3611 0.080 Uiso 1 1 calc R
H30C H -0.0391 0.3233 0.4034 0.080 Uiso 1 1 calc R
C31 C -0.00159(16) 0.24474(12) 0.29766(16) 0.0513(7) Uani 1 1 d .
H31A H -0.0004 0.2030 0.3278 0.077 Uiso 1 1 calc R
H31B H 0.0499 0.2724 0.3303 0.077 Uiso 1 1 calc R
H31C H 0.0004 0.2342 0.2435 0.077 Uiso 1 1 calc R
C32 C -0.08702(15) 0.28340(11) 0.28414(14) 0.0373(6) Uani 1 1 d .
C33 C -0.33454(19) 0.39065(15) 0.27599(16) 0.0606(8) Uani 1 1 d .
H33A H -0.3886 0.3841 0.2865 0.091 Uiso 1 1 calc R
H33B H -0.2939 0.4205 0.3186 0.091 Uiso 1 1 calc R
H33C H -0.3057 0.3471 0.2780 0.091 Uiso 1 1 calc R
C34 C -0.40034(16) 0.48551(13) 0.19115(17) 0.0510(7) Uani 1 1 d .
H34A H -0.4551 0.4787 0.2004 0.077 Uiso 1 1 calc R
H34B H -0.4146 0.5066 0.1366 0.077 Uiso 1 1 calc R
H34C H -0.3601 0.5147 0.2349 0.077 Uiso 1 1 calc R
N1 N -0.35768(12) 0.42092(10) 0.19337(11) 0.0373(5) Uani 1 1 d .
C35 C -0.41699(16) 0.37530(13) 0.12942(15) 0.0484(7) Uani 1 1 d .
H35A H -0.4776 0.3787 0.1288 0.058 Uiso 1 1 calc R
H35B H -0.3963 0.3285 0.1441 0.058 Uiso 1 1 calc R
C36 C -0.42035(16) 0.39101(15) 0.04423(15) 0.0518(7) Uani 1 1 d .
H36A H -0.4632 0.3604 0.0033 0.062 Uiso 1 1 calc R
H36B H -0.4419 0.4376 0.0293 0.062 Uiso 1 1 calc R
N2 N -0.33362(12) 0.38396(9) 0.03914(11) 0.0349(4) Uani 1 1 d .
C37 C -0.33581(19) 0.41922(14) -0.03552(15) 0.0564(7) Uani 1 1 d .
H37A H -0.3817 0.3993 -0.0851 0.085 Uiso 1 1 calc R
H37B H -0.2779 0.4151 -0.0394 0.085 Uiso 1 1 calc R
H37C H -0.3492 0.4668 -0.0319 0.085 Uiso 1 1 calc R
C38 C -0.31300(17) 0.31373(13) 0.03173(16) 0.0530(7) Uani 1 1 d .
H38A H -0.3580 0.2947 -0.0191 0.079 Uiso 1 1 calc R
H38B H -0.3126 0.2887 0.0803 0.079 Uiso 1 1 calc R
H38C H -0.2545 0.3105 0.0290 0.079 Uiso 1 1 calc R
C39 C 0.3534(2) 0.62475(14) 0.51415(15) 0.0638(8) Uani 1 1 d .
H39A H 0.3956 0.6561 0.5531 0.096 Uiso 1 1 calc R
H39B H 0.3781 0.5792 0.5245 0.096 Uiso 1 1 calc R
H39C H 0.2974 0.6257 0.5222 0.096 Uiso 1 1 calc R
C40 C 0.30019(18) 0.71201(12) 0.41544(16) 0.0517(7) Uani 1 1 d .
H40A H 0.3424 0.7430 0.4550 0.078 Uiso 1 1 calc R
H40B H 0.2444 0.7123 0.4238 0.078 Uiso 1 1 calc R
H40C H 0.2889 0.7262 0.3584 0.078 Uiso 1 1 calc R
N3 N 0.38688(12) 0.54088(10) 0.33132(12) 0.0429(5) Uani 1 1 d .
C41 C 0.42024(17) 0.64458(15) 0.4138(2) 0.0631(8) Uani 1 1 d .
H41A H 0.4106 0.6717 0.3634 0.076 Uiso 1 1 calc R
H41B H 0.4677 0.6666 0.4615 0.076 Uiso 1 1 calc R
C42 C 0.45036(17) 0.57718(16) 0.40229(18) 0.0667(9) Uani 1 1 d .
H42A H 0.5070 0.5814 0.3948 0.080 Uiso 1 1 calc R
H42B H 0.4621 0.5505 0.4535 0.080 Uiso 1 1 calc R
N4 N 0.33721(12) 0.64434(9) 0.42919(12) 0.0400(5) Uani 1 1 d .
C43 C 0.41796(19) 0.47093(14) 0.33613(18) 0.0654(8) Uani 1 1 d .
H43A H 0.4772 0.4703 0.3346 0.098 Uiso 1 1 calc R
H43B H 0.3766 0.4454 0.2887 0.098 Uiso 1 1 calc R
H43C H 0.4207 0.4505 0.3883 0.098 Uiso 1 1 calc R
C44 C 0.38247(16) 0.56923(14) 0.25215(16) 0.0502(7) Uani 1 1 d .
H44A H 0.4424 0.5719 0.2526 0.075 Uiso 1 1 calc R
H44B H 0.3566 0.6144 0.2449 0.075 Uiso 1 1 calc R
H44C H 0.3455 0.5404 0.2061 0.075 Uiso 1 1 calc R

loop_
_atom_site_aniso_label
_atom_site_aniso_U_11
_atom_site_aniso_U_22
_atom_site_aniso_U_33
_atom_site_aniso_U_23
_atom_site_aniso_U_13
_atom_site_aniso_U_12
C1 0.0295(12) 0.0397(14) 0.0291(12) -0.0018(10) 0.0159(9) 0.0055(10)
C2 0.0336(12) 0.0342(13) 0.0297(12) 0.0020(10) 0.0167(10) 0.0027(10)
C3 0.0341(12) 0.0408(14) 0.0229(11) -0.0028(10) 0.0144(9) 0.0059(10)
C4 0.0316(12) 0.0465(15) 0.0352(13) -0.0086(11) 0.0096(10) 0.0025(11)
C5 0.0461(15) 0.0336(14) 0.0466(15) -0.0065(12) 0.0122(12) 0.0027(11)
C6 0.0406(14) 0.0367(14) 0.0389(14) -0.0009(11) 0.0104(11) 0.0095(11)
C7 0.0277(12) 0.0399(13) 0.0348(13) 0.0025(10) 0.0143(10) 0.0041(10)
C8 0.0377(13) 0.0460(14) 0.0243(11) -0.0009(10) 0.0117(10) 0.0066(11)
P1 0.0285(3) 0.0332(3) 0.0348(3) -0.0021(3) 0.0143(3) -0.0001(2)
Li1 0.0301(19) 0.041(2) 0.035(2) -0.0051(17) 0.0119(16) -0.0040(16)
C9 0.0478(14) 0.0373(14) 0.0441(14) 0.0050(12) 0.0193(12) -0.0010(11)
C10 0.0645(17) 0.0530(16) 0.0393(14) 0.0013(13) 0.0286(13) -0.0035(13)
C11 0.0378(13) 0.0483(15) 0.0393(14) 0.0025(12) 0.0081(11) 0.0045(11)
C12 0.0378(13) 0.0393(14) 0.0306(12) 0.0029(10) 0.0151(10) 0.0006(10)
P2 0.0281(3) 0.0290(3) 0.0217(3) -0.0006(2) 0.0082(2) 0.0003(2)
Li2 0.033(2) 0.039(2) 0.029(2) 0.0017(17) 0.0098(16) -0.0018(16)
C13 0.0663(19) 0.0506(17) 0.069(2) 0.0268(15) -0.0019(15) -0.0142(15)
C14 0.103(3) 0.076(2) 0.0447(17) 0.0063(15) 0.0264(17) 0.0550(19)
C15 0.0475(15) 0.0437(15) 0.0334(14) 0.0040(11) 0.0008(11) 0.0052(12)
C16 0.0366(12) 0.0284(12) 0.0285(12) -0.0002(10) 0.0075(10) 0.0011(10)
C17 0.0330(12) 0.0331(13) 0.0218(11) -0.0067(9) 0.0105(9) -0.0027(10)
C18 0.0288(11) 0.0349(13) 0.0225(11) -0.0036(9) 0.0093(9) 0.0018(9)
C19 0.0360(12) 0.0342(13) 0.0205(11) -0.0048(9) 0.0139(9) -0.0009(10)
C20 0.0294(12) 0.0411(14) 0.0389(13) -0.0040(11) 0.0161(10) -0.0031(10)
C21 0.0349(13) 0.0415(15) 0.0487(15) 0.0020(12) 0.0184(11) 0.0097(11)
C22 0.0397(14) 0.0306(13) 0.0436(14) 0.0008(11) 0.0202(11) 0.0032(10)
C23 0.0371(13) 0.0407(14) 0.0291(12) -0.0001(10) 0.0158(10) -0.0031(10)
C24 0.0347(12) 0.0358(13) 0.0250(11) -0.0025(10) 0.0068(9) -0.0057(10)
P3 0.0268(3) 0.0308(3) 0.0250(3) 0.0027(2) 0.0091(2) -0.0002(2)
Li3 0.035(2) 0.056(3) 0.052(3) 0.001(2) 0.0217(19) -0.0023(19)
C25 0.0603(17) 0.0482(16) 0.0411(15) 0.0174(13) 0.0066(13) 0.0080(13)
C26 0.0518(16) 0.0380(15) 0.0603(17) 0.0007(13) 0.0183(13) 0.0062(12)
C27 0.0524(16) 0.0379(14) 0.0616(17) 0.0116(13) 0.0262(13) -0.0049(12)
C28 0.0378(13) 0.0316(13) 0.0372(13) 0.0067(11) 0.0124(10) 0.0022(10)
P4 0.0293(3) 0.0334(3) 0.0289(3) -0.0012(3) 0.0095(2) -0.0044(2)
Li4 0.040(2) 0.046(2) 0.037(2) -0.0072(19) 0.0075(18) -0.0100(18)
C29 0.0527(16) 0.0440(15) 0.0439(15) 0.0051(12) 0.0110(12) -0.0191(12)
C30 0.0576(17) 0.0647(18) 0.0338(14) 0.0081(13) 0.0135(12) -0.0135(14)
C31 0.0522(16) 0.0427(15) 0.0506(16) 0.0110(13) 0.0113(12) 0.0017(12)
C32 0.0367(13) 0.0398(14) 0.0304(12) 0.0035(10) 0.0076(10) -0.0086(10)
C33 0.0691(19) 0.071(2) 0.0450(16) 0.0059(15) 0.0257(14) -0.0012(15)
C34 0.0430(15) 0.0562(17) 0.0599(17) -0.0022(14) 0.0268(13) -0.0004(13)
N1 0.0362(11) 0.0442(12) 0.0329(11) -0.0040(9) 0.0150(9) -0.0046(9)
C35 0.0408(14) 0.0593(17) 0.0498(16) -0.0113(13) 0.0227(12) -0.0179(12)
C36 0.0372(14) 0.0711(19) 0.0420(15) -0.0125(13) 0.0099(11) -0.0090(13)
N2 0.0340(10) 0.0420(12) 0.0278(10) -0.0036(9) 0.0110(8) -0.0030(8)
C37 0.0741(19) 0.0580(18) 0.0380(15) -0.0040(13) 0.0231(14) -0.0076(14)
C38 0.0531(16) 0.0487(16) 0.0422(15) -0.0108(13) 0.0026(12) -0.0008(13)
C39 0.073(2) 0.0636(19) 0.0357(15) 0.0011(14) 0.0012(13) -0.0212(15)
C40 0.0638(17) 0.0432(16) 0.0474(16) -0.0025(13) 0.0211(13) -0.0029(13)
N3 0.0321(11) 0.0563(13) 0.0341(11) -0.0010(10) 0.0062(9) -0.0008(9)
C41 0.0389(15) 0.065(2) 0.079(2) -0.0181(16) 0.0157(14) -0.0191(14)
C42 0.0336(14) 0.095(2) 0.0607(19) -0.0214(17) 0.0071(13) -0.0043(15)
N4 0.0371(11) 0.0382(12) 0.0391(11) -0.0005(9) 0.0090(9) -0.0054(9)
C43 0.0557(18) 0.067(2) 0.0628(19) 0.0109(16) 0.0120(15) 0.0158(15)
C44 0.0430(15) 0.0600(17) 0.0497(16) 0.0068(13) 0.0204(12) 0.0001(13)

loop_
_atom_type_symbol
_atom_type_description
_atom_type_scat_dispersion_real
_atom_type_scat_dispersion_imag
_atom_type_scat_source
C C 0.0033 0.0016 'International Tables Vol C Tables 4.2.6.8 and 6.1.1.4'
H H 0.0000 0.0000 'International Tables Vol C Tables 4.2.6.8 and 6.1.1.4'
Li Li -0.0003 0.0001 'International Tables Vol C Tables 4.2.6.8 and 6.1.1.4'
N N 0.0061 0.0033 'International Tables Vol C Tables 4.2.6.8 and 6.1.1.4'
P P 0.1023 0.0942 'International Tables Vol C Tables 4.2.6.8 and 6.1.1.4'

loop_
_geom_angle_atom_site_label_1
_geom_angle_atom_site_label_2
_geom_angle_atom_site_label_3
_geom_angle
C6 C1 C2 117.7(2)
C6 C1 C7 122.71(19)
C2 C1 C7 119.5(2)
C6 C1 Li3 93.59(17)
C2 C1 Li3 80.54(15)
C7 C1 Li3 92.92(15)
C1 C2 C3 122.4(2)
C1 C2 Li3 68.61(14)
C3 C2 Li3 101.59(16)
C4 C3 C2 117.8(2)
C4 C3 C8 121.6(2)
C2 C3 C8 120.6(2)
C5 C4 C3 120.9(2)
C4 C5 C6 120.4(2)
C5 C6 C1 120.7(2)
C1 C7 P1 112.21(14)
C3 C8 P2 112.21(14)
C12 P1 C7 103.64(10)
C12 P1 Li3 105.92(12)
C7 P1 Li3 85.85(12)
C12 P1 Li1 123.74(11)
C7 P1 Li1 95.94(11)
Li3 P1 Li1 127.94(13)
N2 Li1 N1 85.22(14)
N2 Li1 P1 120.36(17)
N1 Li1 P1 117.42(16)
N2 Li1 P4 117.63(16)
N1 Li1 P4 121.85(17)
P1 Li1 P4 96.64(12)
C9 C12 C11 107.94(19)
C9 C12 C10 108.55(19)
C11 C12 C10 108.86(19)
C9 C12 P1 113.83(15)
C11 C12 P1 112.25(15)
C10 C12 P1 105.25(16)
C8 P2 C16 99.19(10)
C8 P2 Li4 104.71(12)
C16 P2 Li4 104.73(12)
C8 P2 Li2 113.68(11)
C16 P2 Li2 123.65(11)
Li4 P2 Li2 109.00(12)
N4 Li2 N3 82.32(14)
N4 Li2 P2 114.86(16)
N3 Li2 P2 122.40(16)
N4 Li2 P3 119.21(16)
N3 Li2 P3 116.84(15)
P2 Li2 P3 101.86(12)
C14 C16 C15 108.6(2)
C14 C16 C13 109.8(2)
C15 C16 C13 107.3(2)
C14 C16 P2 106.78(16)
C15 C16 P2 112.61(15)
C13 C16 P2 111.72(16)
C18 C17 C22 117.61(19)
C18 C17 C24 120.11(19)
C22 C17 C24 122.1(2)
C18 C17 Li4 86.50(15)
C22 C17 Li4 85.42(15)
C24 C17 Li4 94.04(15)
C17 C18 C19 122.61(19)
C20 C19 C18 117.6(2)
C20 C19 C23 121.28(19)
C18 C19 C23 121.16(19)
C21 C20 C19 121.0(2)
C20 C21 C22 120.7(2)
C21 C22 C17 120.5(2)
C19 C23 P3 109.99(14)
C17 C24 P4 111.18(14)
C23 P3 C28 100.83(10)
C23 P3 Li3 101.52(12)
C28 P3 Li3 109.68(12)
C23 P3 Li2 109.20(11)
C28 P3 Li2 122.31(11)
Li3 P3 Li2 110.85(13)
P3 Li3 P1 151.13(19)
P3 Li3 C1 139.38(19)
P1 Li3 C1 69.01(11)
P3 Li3 C2 121.69(17)
P1 Li3 C2 85.61(13)
C1 Li3 C2 30.85(8)
P3 Li3 Li4 89.67(13)
P1 Li3 Li4 94.00(14)
C1 Li3 Li4 93.56(15)
C2 Li3 Li4 65.99(12)
C26 C28 C25 108.0(2)
C26 C28 C27 109.2(2)
C25 C28 C27 108.4(2)
C26 C28 P3 107.45(16)
C25 C28 P3 112.65(16)
C27 C28 P3 111.01(15)
C32 P4 C24 103.61(10)
C32 P4 Li4 108.68(12)
C24 P4 Li4 87.02(12)
C32 P4 Li1 122.46(11)
C24 P4 Li1 95.53(11)
Li4 P4 Li1 126.26(13)
P2 Li4 P4 153.33(19)
P2 Li4 C17 138.92(18)
P4 Li4 C17 67.74(10)
P2 Li4 Li3 86.00(13)
P4 Li4 Li3 94.90(13)
C17 Li4 Li3 90.13(14)
C30 C32 C31 108.7(2)
C30 C32 C29 109.1(2)
C31 C32 C29 107.4(2)
C30 C32 P4 105.09(16)
C31 C32 P4 114.51(16)
C29 C32 P4 111.90(15)
C34 N1 C33 109.0(2)
C34 N1 C35 110.95(19)
C33 N1 C35 109.3(2)
C34 N1 Li1 112.13(17)
C33 N1 Li1 114.04(18)
C35 N1 Li1 101.24(16)
N1 C35 C36 112.3(2)
N2 C36 C35 112.4(2)
C38 N2 C36 111.2(2)
C38 N2 C37 107.83(19)
C36 N2 C37 108.75(19)
C38 N2 Li1 112.76(17)
C36 N2 Li1 102.66(16)
C37 N2 Li1 113.56(17)
C42 N3 C44 111.4(2)
C42 N3 C43 107.7(2)
C44 N3 C43 107.8(2)
C42 N3 Li2 100.77(17)
C44 N3 Li2 107.37(16)
C43 N3 Li2 121.61(19)
C42 C41 N4 113.7(2)
N3 C42 C41 113.7(2)
C39 N4 C40 108.3(2)
C39 N4 C41 111.8(2)
C40 N4 C41 108.6(2)
C39 N4 Li2 108.64(17)
C40 N4 Li2 115.03(17)
C41 N4 Li2 104.56(18)

loop_
_geom_bond_atom_site_label_1
_geom_bond_atom_site_label_2
_geom_bond_distance
C1 C6 1.388(3)
C1 C2 1.395(3)
C1 C7 1.510(3)
C1 Li3 2.533(5)
C2 C3 1.399(3)
C2 Li3 2.683(5)
C3 C4 1.383(3)
C3 C8 1.498(3)
C4 C5 1.378(3)
C5 C6 1.385(3)
C7 P1 1.902(2)
C8 P2 1.885(2)
P1 C12 1.894(2)
P1 Li3 2.480(4)
P1 Li1 2.583(4)
Li1 N2 2.160(4)
Li1 N1 2.212(4)
Li1 P4 2.599(4)
C9 C12 1.526(3)
C10 C12 1.535(3)
C11 C12 1.534(3)
P2 C16 1.894(2)
P2 Li4 2.486(4)
P2 Li2 2.634(4)
Li2 N4 2.192(4)
Li2 N3 2.337(4)
Li2 P3 2.635(3)
C13 C16 1.528(3)
C14 C16 1.514(3)
C15 C16 1.522(3)
C17 C18 1.393(3)
C17 C22 1.397(3)
C17 C24 1.503(3)
C17 Li4 2.557(4)
C18 C19 1.397(3)
C19 C20 1.391(3)
C19 C23 1.494(3)
C20 C21 1.373(3)
C21 C22 1.380(3)
C23 P3 1.883(2)
C24 P4 1.899(2)
P3 C28 1.893(2)
P3 Li3 2.451(4)
Li3 Li4 3.482(6)
C25 C28 1.530(3)
C26 C28 1.528(3)
C27 C28 1.534(3)
P4 C32 1.892(2)
P4 Li4 2.495(4)
C29 C32 1.534(3)
C30 C32 1.527(3)
C31 C32 1.531(3)
C33 N1 1.468(3)
C34 N1 1.456(3)
N1 C35 1.470(3)
C35 C36 1.498(3)
C36 N2 1.464(3)
N2 C38 1.455(3)
N2 C37 1.467(3)
C39 N4 1.452(3)
C40 N4 1.457(3)
N3 C42 1.458(3)
N3 C44 1.467(3)
N3 C43 1.473(3)
C41 C42 1.469(4)
C41 N4 1.485(3)
